data_7700282
loop_
_publ_author_name
'Bresien, Jonas'
'Schulz, Axel'
'Szych, Lilian Sophie'
'Villinger, Alexander'
'Wustrack, Ronald'

_publ_section_title
;
 [E(\m-NBbp)]<sub>2</sub> (E = P, As) - group 15 biradicals synthesized
 from acyclic precursors.
;
_journal_issue 29
_journal_name_full 'Dalton transactions (Cambridge, England : 2003)'
_journal_page_first 11103
_journal_page_last 11111
_journal_paper_doi 10.1039/c9dt01654f
_journal_volume 48
_journal_year 2019
_chemical_formula_moiety 'C20 H42 Cl2 N P Si4'
_chemical_formula_sum 'C20 H42 Cl2 N P Si4'
_chemical_formula_weight 510.77
_space_group_crystal_system orthorhombic
_space_group_IT_number 61
_space_group_name_Hall '-P 2ac 2ab'
_space_group_name_H-M_alt 'P b c a'
_symmetry_space_group_name_Hall '-P 2ac 2ab'
_symmetry_space_group_name_H-M 'P b c a'
_atom_sites_solution_hydrogens mixed
_audit_creation_method SHELXL-2014/7
_audit_update_record
;
2018-11-29 deposited with the CCDC.    2019-06-17 downloaded from the CCDC.
;
_cell_angle_alpha 90
_cell_angle_beta 90
_cell_angle_gamma 90
_cell_formula_units_Z 8
_cell_length_a 13.9382(8)
_cell_length_b 12.5570(5)
_cell_length_c 33.8982(14)
_cell_measurement_reflns_used 6601
_cell_measurement_temperature 123(2)
_cell_measurement_theta_max 29.75
_cell_measurement_theta_min 2.40
_cell_volume 5932.9(5)
_computing_cell_refinement 'Bruker Apex V7.51A'
_computing_data_collection 'Bruker Apex V7.51A'
_computing_data_reduction 'Bruker SAINT'
_computing_molecular_graphics 'ORTEP-3v2.01 (Farrugia, 1997)'
_computing_publication_material 'SHELXL-2014/7 (Sheldrick, 2014)'
_computing_structure_refinement 'SHELXL-2014/7 (Sheldrick, 2014)'
_computing_structure_solution 'Bruker SHELXTL'
_diffrn_ambient_temperature 123(2)
_diffrn_measured_fraction_theta_full 0.974
_diffrn_measured_fraction_theta_max 0.974
_diffrn_measurement_device_type 'Bruker D8 QUEST diffractometer'
_diffrn_measurement_method 'phi and omega scans'
_diffrn_radiation_type MoK\a
_diffrn_radiation_wavelength 0.71073
_diffrn_reflns_av_R_equivalents 0.0902
_diffrn_reflns_av_unetI/netI 0.0647
_diffrn_reflns_Laue_measured_fraction_full 0.974
_diffrn_reflns_Laue_measured_fraction_max 0.974
_diffrn_reflns_limit_h_max 18
_diffrn_reflns_limit_h_min -16
_diffrn_reflns_limit_k_max 16
_diffrn_reflns_limit_k_min -15
_diffrn_reflns_limit_l_max 43
_diffrn_reflns_limit_l_min -44
_diffrn_reflns_number 44343
_diffrn_reflns_point_group_measured_fraction_full 0.974
_diffrn_reflns_point_group_measured_fraction_max 0.974
_diffrn_reflns_theta_full 25.242
_diffrn_reflns_theta_max 27.497
_diffrn_reflns_theta_min 2.403
_diffrn_source 'microfocus sealed tube'
_exptl_absorpt_coefficient_mu 0.443
_exptl_absorpt_correction_T_max 0.7463
_exptl_absorpt_correction_T_min 0.6268
_exptl_absorpt_correction_type multi-scan
_exptl_absorpt_process_details '(SADABS; Sheldrick, 2014)'
_exptl_crystal_colour colourless
_exptl_crystal_density_diffrn 1.144
_exptl_crystal_description block
_exptl_crystal_F_000 2192
_exptl_crystal_size_max 0.330
_exptl_crystal_size_mid 0.120
_exptl_crystal_size_min 0.030
_refine_diff_density_max 0.437
_refine_diff_density_min -0.366
_refine_diff_density_rms 0.087
_refine_ls_extinction_method none
_refine_ls_goodness_of_fit_ref 1.150
_refine_ls_hydrogen_treatment mixed
_refine_ls_matrix_type full
_refine_ls_number_parameters 288
_refine_ls_number_reflns 6643
_refine_ls_number_restraints 42
_refine_ls_restrained_S_all 1.151
_refine_ls_R_factor_all 0.0993
_refine_ls_R_factor_gt 0.0747
_refine_ls_shift/su_max 0.001
_refine_ls_shift/su_mean 0.000
_refine_ls_structure_factor_coef Fsqd
_refine_ls_weighting_details 'w=1/[\s^2^(Fo^2^)+(0.0488P)^2^+10.1403P] where P=(Fo^2^+2Fc^2^)/3'
_refine_ls_weighting_scheme calc
_refine_ls_wR_factor_gt 0.1454
_refine_ls_wR_factor_ref 0.1549
_reflns_Friedel_coverage 0.000
_reflns_number_gt 5151
_reflns_number_total 6643
_reflns_threshold_expression 'I > 2\s(I)'
_cod_data_source_file c9dt01654f2.cif
_cod_data_source_block is_ls5bbp
_cod_depositor_comments 'Adding full bibliography for 7700277--7700283.cif.'
_cod_database_code 7700282
_shelx_shelxl_version_number 2014/7
_shelx_space_group_comment
;
The symmetry employed for this shelxl refinement is uniquely defined
by the following loop, which should always be used as a source of
symmetry information in preference to the above space-group names.
They are only intended as comments.
;
_shelx_estimated_absorpt_t_min 0.868
_shelx_estimated_absorpt_t_max 0.987

loop_
_space_group_symop_operation_xyz
'x, y, z'
'-x+1/2, -y, z+1/2'
'-x, y+1/2, -z+1/2'
'x+1/2, -y+1/2, -z'
'-x, -y, -z'
'x-1/2, y, -z-1/2'
'x, -y-1/2, z-1/2'
'-x-1/2, y-1/2, z'

loop_
_atom_site_label
_atom_site_type_symbol
_atom_site_fract_x
_atom_site_fract_y
_atom_site_fract_z
_atom_site_U_iso_or_equiv
_atom_site_adp_type
_atom_site_occupancy
_atom_site_site_symmetry_order
_atom_site_calc_flag
_atom_site_refinement_flags_posn
_atom_site_refinement_flags_adp
_atom_site_refinement_flags_occupancy
_atom_site_disorder_assembly
_atom_site_disorder_group
P1 P 0.38043(8) 0.40320(8) 0.67955(3) 0.0232(2) Uani 1 1 d . U . . .
Cl1A Cl 0.2568(13) 0.4934(12) 0.6900(5) 0.047(2) Uani 0.62(8) 1 d . U P A 1
Cl2A Cl 0.3132(12) 0.2596(10) 0.6737(4) 0.042(2) Uani 0.62(8) 1 d . U P A 1
Cl1B Cl 0.3045(15) 0.2557(15) 0.6762(6) 0.026(2) Uani 0.38(8) 1 d . U P A 2
Cl2B Cl 0.272(2) 0.4960(18) 0.6961(9) 0.048(3) Uani 0.38(8) 1 d . U P A 2
N1 N 0.3982(3) 0.4413(2) 0.63367(8) 0.0174(6) Uani 1 1 d . . . . .
Si1 Si 0.50477(8) 0.14717(7) 0.58225(3) 0.0224(2) Uani 1 1 d . . . . .
Si2 Si 0.39178(8) 0.31630(7) 0.52587(3) 0.0170(2) Uani 1 1 d . . . . .
Si3 Si 0.50953(8) 0.74180(7) 0.64345(3) 0.0212(2) Uani 1 1 d . . . . .
Si4 Si 0.60914(9) 0.58263(8) 0.70871(3) 0.0221(2) Uani 1 1 d . . . . .
C1 C 0.4921(3) 0.4467(2) 0.61693(9) 0.0141(7) Uani 1 1 d . . . . .
C2 C 0.5188(3) 0.3731(2) 0.58743(9) 0.0148(7) Uani 1 1 d . . . . .
C3 C 0.6088(3) 0.3827(3) 0.57027(9) 0.0174(7) Uani 1 1 d . . . . .
H3 H 0.6268 0.3356 0.5496 0.021 Uiso 1 1 calc R U . . .
C4 C 0.6723(3) 0.4599(3) 0.58278(10) 0.0189(7) Uani 1 1 d . . . . .
H4 H 0.7338 0.4651 0.5708 0.023 Uiso 1 1 calc R U . . .
C5 C 0.6471(3) 0.5299(3) 0.61259(9) 0.0175(7) Uani 1 1 d . . . . .
H5 H 0.6921 0.5817 0.6212 0.021 Uiso 1 1 calc R U . . .
C6 C 0.5568(3) 0.5256(2) 0.63018(9) 0.0149(7) Uani 1 1 d . . . . .
C7 C 0.4507(3) 0.2842(2) 0.57469(9) 0.0160(7) Uani 1 1 d . . . . .
H7 H 0.3970 0.2876 0.5942 0.019 Uiso 1 1 calc R U . . .
C8 C 0.5827(4) 0.1500(3) 0.62712(13) 0.0359(11) Uani 1 1 d . . . . .
H8A H 0.6093 0.0789 0.6318 0.054 Uiso 1 1 calc R U . . .
H8B H 0.5445 0.1718 0.6500 0.054 Uiso 1 1 calc R U . . .
H8C H 0.6351 0.2009 0.6231 0.054 Uiso 1 1 calc R U . . .
C9 C 0.4039(4) 0.0524(3) 0.59080(14) 0.0372(11) Uani 1 1 d . . . . .
H9A H 0.3633 0.0494 0.5672 0.056 Uiso 1 1 calc R U . . .
H9B H 0.3656 0.0768 0.6133 0.056 Uiso 1 1 calc R U . . .
H9C H 0.4297 -0.0186 0.5964 0.056 Uiso 1 1 calc R U . . .
C10 C 0.5765(4) 0.0984(3) 0.53926(13) 0.0393(11) Uani 1 1 d . . . . .
H10A H 0.5376 0.1029 0.5152 0.059 Uiso 1 1 calc R U . . .
H10B H 0.5954 0.0242 0.5438 0.059 Uiso 1 1 calc R U . . .
H10C H 0.6340 0.1425 0.5363 0.059 Uiso 1 1 calc R U . . .
C11 C 0.3121(3) 0.2053(3) 0.50907(12) 0.0305(9) Uani 1 1 d . . . . .
H11A H 0.2790 0.2264 0.4848 0.046 Uiso 1 1 calc R U . . .
H11B H 0.2646 0.1897 0.5296 0.046 Uiso 1 1 calc R U . . .
H11C H 0.3508 0.1416 0.5040 0.046 Uiso 1 1 calc R U . . .
C12 C 0.4814(3) 0.3450(3) 0.48651(10) 0.0265(9) Uani 1 1 d . . . . .
H12A H 0.4479 0.3659 0.4623 0.040 Uiso 1 1 calc R U . . .
H12B H 0.5199 0.2811 0.4815 0.040 Uiso 1 1 calc R U . . .
H12C H 0.5234 0.4031 0.4951 0.040 Uiso 1 1 calc R U . . .
C13 C 0.3147(3) 0.4368(3) 0.53389(11) 0.0261(8) Uani 1 1 d . . . . .
H13A H 0.2876 0.4600 0.5086 0.039 Uiso 1 1 calc R U . . .
H13B H 0.3537 0.4943 0.5451 0.039 Uiso 1 1 calc R U . . .
H13C H 0.2626 0.4191 0.5522 0.039 Uiso 1 1 calc R U . . .
C14 C 0.5316(3) 0.6032(3) 0.66289(9) 0.0183(7) Uani 1 1 d . . . . .
H14 H 0.4665 0.5792 0.6716 0.022 Uiso 1 1 calc R U . . .
C15 C 0.4055(3) 0.7302(3) 0.60907(11) 0.0306(9) Uani 1 1 d . . . . .
H15A H 0.3923 0.7998 0.5972 0.046 Uiso 1 1 calc R U . . .
H15B H 0.3489 0.7061 0.6237 0.046 Uiso 1 1 calc R U . . .
H15C H 0.4206 0.6786 0.5883 0.046 Uiso 1 1 calc R U . . .
C16 C 0.6140(4) 0.7996(3) 0.61659(12) 0.0334(10) Uani 1 1 d . . . . .
H16A H 0.6295 0.7548 0.5938 0.050 Uiso 1 1 calc R U . . .
H16B H 0.6695 0.8028 0.6343 0.050 Uiso 1 1 calc R U . . .
H16C H 0.5980 0.8716 0.6076 0.050 Uiso 1 1 calc R U . . .
C17 C 0.4777(4) 0.8329(3) 0.68526(12) 0.0356(11) Uani 1 1 d . . . . .
H17A H 0.4632 0.9039 0.6749 0.053 Uiso 1 1 calc R U . . .
H17B H 0.5319 0.8375 0.7036 0.053 Uiso 1 1 calc R U . . .
H17C H 0.4214 0.8049 0.6991 0.053 Uiso 1 1 calc R U . . .
C18 C 0.7147(3) 0.6745(4) 0.71056(12) 0.0351(10) Uani 1 1 d . . . . .
H18A H 0.7572 0.6598 0.6882 0.053 Uiso 1 1 calc R U . . .
H18B H 0.7498 0.6633 0.7353 0.053 Uiso 1 1 calc R U . . .
H18C H 0.6925 0.7484 0.7092 0.053 Uiso 1 1 calc R U . . .
C19 C 0.5308(4) 0.6068(3) 0.75267(11) 0.0330(10) Uani 1 1 d . . . . .
H19A H 0.5073 0.6803 0.7522 0.049 Uiso 1 1 calc R U . . .
H19B H 0.5678 0.5950 0.7768 0.049 Uiso 1 1 calc R U . . .
H19C H 0.4761 0.5577 0.7520 0.049 Uiso 1 1 calc R U . . .
C20 C 0.6524(4) 0.4419(3) 0.70909(12) 0.0400(12) Uani 1 1 d . . . . .
H20A H 0.5977 0.3936 0.7061 0.060 Uiso 1 1 calc R U . . .
H20B H 0.6849 0.4272 0.7341 0.060 Uiso 1 1 calc R U . . .
H20C H 0.6974 0.4310 0.6872 0.060 Uiso 1 1 calc R U . . .
H1 H 0.357(4) 0.448(3) 0.6212(12) 0.021(12) Uiso 1 1 d . . . . .

loop_
_atom_site_aniso_label
_atom_site_aniso_U_11
_atom_site_aniso_U_22
_atom_site_aniso_U_33
_atom_site_aniso_U_23
_atom_site_aniso_U_13
_atom_site_aniso_U_12
P1 0.0241(6) 0.0269(5) 0.0185(4) 0.0018(4) 0.0023(4) -0.0080(4)
Cl1A 0.046(4) 0.049(3) 0.046(4) 0.015(3) 0.032(3) 0.021(3)
Cl2A 0.051(5) 0.033(2) 0.043(3) 0.0111(17) 0.003(2) -0.021(2)
Cl1B 0.023(4) 0.026(3) 0.029(3) 0.013(2) -0.004(3) -0.012(3)
Cl2B 0.053(6) 0.042(4) 0.048(6) -0.006(4) 0.030(4) 0.004(4)
N1 0.0148(18) 0.0212(15) 0.0162(13) -0.0006(11) -0.0012(12) -0.0019(13)
Si1 0.0199(6) 0.0153(5) 0.0318(5) -0.0014(4) -0.0085(4) 0.0018(4)
Si2 0.0146(5) 0.0170(4) 0.0193(4) -0.0018(3) -0.0030(4) 0.0016(4)
Si3 0.0239(6) 0.0152(5) 0.0245(5) -0.0016(4) 0.0025(4) 0.0000(4)
Si4 0.0259(6) 0.0212(5) 0.0192(4) -0.0038(4) -0.0031(4) -0.0028(4)
C1 0.0137(19) 0.0135(15) 0.0151(14) 0.0022(11) 0.0015(12) -0.0004(13)
C2 0.0150(19) 0.0114(15) 0.0178(15) 0.0007(12) -0.0042(13) 0.0010(13)
C3 0.018(2) 0.0157(16) 0.0188(15) -0.0038(12) 0.0026(13) 0.0034(14)
C4 0.0113(19) 0.0220(17) 0.0236(16) -0.0029(13) 0.0015(14) -0.0001(14)
C5 0.015(2) 0.0161(16) 0.0214(16) 0.0021(13) -0.0012(13) -0.0028(13)
C6 0.017(2) 0.0140(16) 0.0137(14) 0.0014(12) -0.0001(12) 0.0017(13)
C7 0.016(2) 0.0136(15) 0.0187(15) -0.0035(12) -0.0003(13) -0.0005(13)
C8 0.038(3) 0.024(2) 0.046(2) 0.0010(17) -0.021(2) 0.0013(18)
C9 0.036(3) 0.0178(19) 0.058(3) 0.0058(18) -0.014(2) -0.0073(17)
C10 0.040(3) 0.023(2) 0.055(3) -0.0145(18) 0.001(2) 0.0119(19)
C11 0.027(3) 0.031(2) 0.033(2) -0.0050(16) -0.0132(17) -0.0046(18)
C12 0.026(2) 0.033(2) 0.0207(16) -0.0017(15) 0.0028(15) -0.0013(17)
C13 0.025(2) 0.0257(19) 0.0277(18) 0.0016(15) -0.0045(16) 0.0069(16)
C14 0.019(2) 0.0174(16) 0.0185(15) -0.0038(13) 0.0001(13) -0.0056(14)
C15 0.031(3) 0.031(2) 0.0299(19) 0.0021(16) 0.0006(17) 0.0044(18)
C16 0.035(3) 0.023(2) 0.042(2) 0.0075(17) 0.006(2) -0.0023(18)
C17 0.048(3) 0.023(2) 0.036(2) -0.0079(16) 0.002(2) 0.0125(19)
C18 0.028(3) 0.049(3) 0.0280(19) -0.0040(18) -0.0059(17) -0.012(2)
C19 0.043(3) 0.035(2) 0.0213(17) -0.0004(16) 0.0004(17) -0.0067(19)
C20 0.051(4) 0.037(2) 0.032(2) -0.0030(18) -0.019(2) 0.011(2)

loop_
_atom_type_symbol
_atom_type_description
_atom_type_scat_dispersion_real
_atom_type_scat_dispersion_imag
_atom_type_scat_source
C C 0.0033 0.0016 'International Tables Vol C Tables 4.2.6.8 and 6.1.1.4'
H H 0.0000 0.0000 'International Tables Vol C Tables 4.2.6.8 and 6.1.1.4'
Cl Cl 0.1484 0.1585 'International Tables Vol C Tables 4.2.6.8 and 6.1.1.4'
N N 0.0061 0.0033 'International Tables Vol C Tables 4.2.6.8 and 6.1.1.4'
P P 0.1023 0.0942 'International Tables Vol C Tables 4.2.6.8 and 6.1.1.4'
Si Si 0.0817 0.0704 'International Tables Vol C Tables 4.2.6.8 and 6.1.1.4'

loop_
_geom_angle_atom_site_label_1
_geom_angle_atom_site_label_2
_geom_angle_atom_site_label_3
_geom_angle
N1 P1 Cl2B 102.2(9)
N1 P1 Cl2A 103.5(4)
N1 P1 Cl1A 97.3(5)
Cl2A P1 Cl1A 96.7(6)
N1 P1 Cl1B 106.0(6)
Cl2B P1 Cl1B 98.4(9)
C1 N1 P1 121.8(3)
C1 N1 H1 120(4)
P1 N1 H1 118(4)
C9 Si1 C8 108.9(2)
C9 Si1 C10 108.4(2)
C8 Si1 C10 109.3(2)
C9 Si1 C7 107.46(19)
C8 Si1 C7 108.87(16)
C10 Si1 C7 113.86(17)
C12 Si2 C11 108.92(19)
C12 Si2 C13 109.37(18)
C11 Si2 C13 107.8(2)
C12 Si2 C7 112.16(18)
C11 Si2 C7 111.44(16)
C13 Si2 C7 107.06(15)
C16 Si3 C15 109.4(2)
C16 Si3 C17 108.5(2)
C15 Si3 C17 109.6(2)
C16 Si3 C14 113.72(19)
C15 Si3 C14 105.83(17)
C17 Si3 C14 109.72(17)
C20 Si4 C18 109.2(2)
C20 Si4 C19 109.7(2)
C18 Si4 C19 109.42(19)
C20 Si4 C14 108.45(17)
C18 Si4 C14 112.90(17)
C19 Si4 C14 107.17(19)
C2 C1 C6 121.1(3)
C2 C1 N1 119.5(3)
C6 C1 N1 119.5(3)
C3 C2 C1 118.6(3)
C3 C2 C7 120.5(3)
C1 C2 C7 121.0(3)
C4 C3 C2 120.8(3)
C4 C3 H3 119.6
C2 C3 H3 119.6
C3 C4 C5 120.5(3)
C3 C4 H4 119.8
C5 C4 H4 119.8
C4 C5 C6 121.2(3)
C4 C5 H5 119.4
C6 C5 H5 119.4
C5 C6 C1 117.9(3)
C5 C6 C14 119.8(3)
C1 C6 C14 122.3(3)
C2 C7 Si2 111.2(2)
C2 C7 Si1 112.2(2)
Si2 C7 Si1 118.95(16)
C2 C7 H7 104.3
Si2 C7 H7 104.3
Si1 C7 H7 104.3
Si1 C8 H8A 109.5
Si1 C8 H8B 109.5
H8A C8 H8B 109.5
Si1 C8 H8C 109.5
H8A C8 H8C 109.5
H8B C8 H8C 109.5
Si1 C9 H9A 109.5
Si1 C9 H9B 109.5
H9A C9 H9B 109.5
Si1 C9 H9C 109.5
H9A C9 H9C 109.5
H9B C9 H9C 109.5
Si1 C10 H10A 109.5
Si1 C10 H10B 109.5
H10A C10 H10B 109.5
Si1 C10 H10C 109.5
H10A C10 H10C 109.5
H10B C10 H10C 109.5
Si2 C11 H11A 109.5
Si2 C11 H11B 109.5
H11A C11 H11B 109.5
Si2 C11 H11C 109.5
H11A C11 H11C 109.5
H11B C11 H11C 109.5
Si2 C12 H12A 109.5
Si2 C12 H12B 109.5
H12A C12 H12B 109.5
Si2 C12 H12C 109.5
H12A C12 H12C 109.5
H12B C12 H12C 109.5
Si2 C13 H13A 109.5
Si2 C13 H13B 109.5
H13A C13 H13B 109.5
Si2 C13 H13C 109.5
H13A C13 H13C 109.5
H13B C13 H13C 109.5
C6 C14 Si3 112.0(2)
C6 C14 Si4 112.1(2)
Si3 C14 Si4 120.08(17)
C6 C14 H14 103.5
Si3 C14 H14 103.5
Si4 C14 H14 103.5
Si3 C15 H15A 109.5
Si3 C15 H15B 109.5
H15A C15 H15B 109.5
Si3 C15 H15C 109.5
H15A C15 H15C 109.5
H15B C15 H15C 109.5
Si3 C16 H16A 109.5
Si3 C16 H16B 109.5
H16A C16 H16B 109.5
Si3 C16 H16C 109.5
H16A C16 H16C 109.5
H16B C16 H16C 109.5
Si3 C17 H17A 109.5
Si3 C17 H17B 109.5
H17A C17 H17B 109.5
Si3 C17 H17C 109.5
H17A C17 H17C 109.5
H17B C17 H17C 109.5
Si4 C18 H18A 109.5
Si4 C18 H18B 109.5
H18A C18 H18B 109.5
Si4 C18 H18C 109.5
H18A C18 H18C 109.5
H18B C18 H18C 109.5
Si4 C19 H19A 109.5
Si4 C19 H19B 109.5
H19A C19 H19B 109.5
Si4 C19 H19C 109.5
H19A C19 H19C 109.5
H19B C19 H19C 109.5
Si4 C20 H20A 109.5
Si4 C20 H20B 109.5
H20A C20 H20B 109.5
Si4 C20 H20C 109.5
H20A C20 H20C 109.5
H20B C20 H20C 109.5

loop_
_geom_bond_atom_site_label_1
_geom_bond_atom_site_label_2
_geom_bond_distance
P1 N1 1.646(3)
P1 Cl2B 1.99(3)
P1 Cl2A 2.042(15)
P1 Cl1A 2.092(12)
P1 Cl1B 2.14(2)
N1 C1 1.428(5)
N1 H1 0.72(5)
Si1 C9 1.864(5)
Si1 C8 1.869(4)
Si1 C10 1.870(4)
Si1 C7 1.897(3)
Si2 C12 1.863(4)
Si2 C11 1.871(4)
Si2 C13 1.876(4)
Si2 C7 1.891(3)
Si3 C16 1.865(5)
Si3 C15 1.866(4)
Si3 C17 1.875(4)
Si3 C14 1.886(3)
Si4 C20 1.867(4)
Si4 C18 1.871(4)
Si4 C19 1.872(4)
Si4 C14 1.910(4)
C1 C2 1.412(4)
C1 C6 1.413(5)
C2 C3 1.387(5)
C2 C7 1.528(5)
C3 C4 1.380(5)
C3 H3 0.9500
C4 C5 1.384(5)
C4 H4 0.9500
C5 C6 1.393(5)
C5 H5 0.9500
C6 C14 1.517(4)
C7 H7 1.0000
C8 H8A 0.9800
C8 H8B 0.9800
C8 H8C 0.9800
C9 H9A 0.9800
C9 H9B 0.9800
C9 H9C 0.9800
C10 H10A 0.9800
C10 H10B 0.9800
C10 H10C 0.9800
C11 H11A 0.9800
C11 H11B 0.9800
C11 H11C 0.9800
C12 H12A 0.9800
C12 H12B 0.9800
C12 H12C 0.9800
C13 H13A 0.9800
C13 H13B 0.9800
C13 H13C 0.9800
C14 H14 1.0000
C15 H15A 0.9800
C15 H15B 0.9800
C15 H15C 0.9800
C16 H16A 0.9800
C16 H16B 0.9800
C16 H16C 0.9800
C17 H17A 0.9800
C17 H17B 0.9800
C17 H17C 0.9800
C18 H18A 0.9800
C18 H18B 0.9800
C18 H18C 0.9800
C19 H19A 0.9800
C19 H19B 0.9800
C19 H19C 0.9800
C20 H20A 0.9800
C20 H20B 0.9800
C20 H20C 0.9800

loop_
_geom_torsion_atom_site_label_1
_geom_torsion_atom_site_label_2
_geom_torsion_atom_site_label_3
_geom_torsion_atom_site_label_4
_geom_torsion
Cl2B P1 N1 C1 143.6(9)
Cl2A P1 N1 C1 -111.4(5)
Cl1A P1 N1 C1 149.9(7)
Cl1B P1 N1 C1 -113.7(6)
P1 N1 C1 C2 110.5(3)
P1 N1 C1 C6 -69.4(4)
C6 C1 C2 C3 -2.9(5)
N1 C1 C2 C3 177.1(3)
C6 C1 C2 C7 176.8(3)
N1 C1 C2 C7 -3.2(4)
C1 C2 C3 C4 2.5(5)
C7 C2 C3 C4 -177.2(3)
C2 C3 C4 C5 -0.5(5)
C3 C4 C5 C6 -1.2(5)
C4 C5 C6 C1 0.7(5)
C4 C5 C6 C14 179.8(3)
C2 C1 C6 C5 1.3(5)
N1 C1 C6 C5 -178.7(3)
C2 C1 C6 C14 -177.7(3)
N1 C1 C6 C14 2.3(5)
C3 C2 C7 Si2 -77.3(3)
C1 C2 C7 Si2 103.0(3)
C3 C2 C7 Si1 58.7(3)
C1 C2 C7 Si1 -121.0(3)
C12 Si2 C7 C2 55.2(3)
C11 Si2 C7 C2 177.6(3)
C13 Si2 C7 C2 -64.7(3)
C12 Si2 C7 Si1 -77.4(2)
C11 Si2 C7 Si1 45.0(3)
C13 Si2 C7 Si1 162.6(2)
C9 Si1 C7 C2 151.7(3)
C8 Si1 C7 C2 33.9(3)
C10 Si1 C7 C2 -88.3(3)
C9 Si1 C7 Si2 -76.1(3)
C8 Si1 C7 Si2 166.1(2)
C10 Si1 C7 Si2 43.9(3)
C5 C6 C14 Si3 73.8(4)
C1 C6 C14 Si3 -107.2(3)
C5 C6 C14 Si4 -64.6(3)
C1 C6 C14 Si4 114.4(3)
C16 Si3 C14 C6 -58.9(3)
C15 Si3 C14 C6 61.3(3)
C17 Si3 C14 C6 179.5(3)
C16 Si3 C14 Si4 75.8(3)
C15 Si3 C14 Si4 -164.0(2)
C17 Si3 C14 Si4 -45.8(3)
